data_7237166
loop_
_publ_author_name
'Li, Tian-yi'
'Benduhn, Johannes'
'Li, Yue'
'Jaiser, Frank'
'Spoltore, Donato'
'Zeika, Olaf'
'Ma, Zaifei'
'Neher, Dieter'
'Vandewal, Koen'
'Leo, Karl'

_publ_section_title
;
 Boron dipyrromethene (BODIPY) with meso-perfluorinated alkyl substituents
 as near infrared donors in organic solar cells
;
_journal_issue 38
_journal_name_full 'Journal of Materials Chemistry A'
_journal_page_first 18583
_journal_paper_doi 10.1039/C8TA06261G
_journal_volume 6
_journal_year 2018
_chemical_formula_moiety 'C30 H18 B F9 N2 O4'
_chemical_formula_sum 'C30 H18 B F9 N2 O4'
_chemical_formula_weight 652.27
_space_group_crystal_system triclinic
_space_group_IT_number 2
_space_group_name_Hall '-P 1'
_space_group_name_H-M_alt 'P -1'
_atom_sites_solution_hydrogens geom
_audit_creation_date 2016-12-01
_audit_creation_method
;
Olex2 1.2
(compiled 2015.09.30 svn.r3233 for OlexSys, GUI svn.r5103)
;
_audit_update_record
;
2018-02-14 deposited with the CCDC.
2018-09-03 downloaded from the CCDC.
;
_cell_angle_alpha 93.918(2)
_cell_angle_beta 105.682(3)
_cell_angle_gamma 97.023(3)
_cell_formula_units_Z 4
_cell_length_a 11.7774(4)
_cell_length_b 15.2002(4)
_cell_length_c 17.0421(4)
_cell_measurement_reflns_used 14865
_cell_measurement_temperature 100.0(3)
_cell_measurement_theta_max 76.3620
_cell_measurement_theta_min 3.7830
_cell_volume 2898.80(15)
_computing_cell_refinement 'CrysAlisPro 1.171.38.43 (Rigaku OD, 2015)'
_computing_data_collection 'CrysAlisPro 1.171.38.43 (Rigaku OD, 2015)'
_computing_data_reduction 'CrysAlisPro 1.171.38.43 (Rigaku OD, 2015)'
_computing_molecular_graphics 'Olex2 (Dolomanov et al., 2009)'
_computing_publication_material 'Olex2 (Dolomanov et al., 2009)'
_computing_structure_refinement 'ShelXL (Sheldrick, 2015)'
_computing_structure_solution 'ShelXT (Sheldrick, 2015)'
_diffrn_ambient_environment N~2~
_diffrn_ambient_temperature 100.0(3)
_diffrn_detector 'CCD plate'
_diffrn_detector_area_resol_mean 5.2850
_diffrn_detector_type AtlasS2
_diffrn_measured_fraction_theta_full 1.000
_diffrn_measured_fraction_theta_max 0.986
_diffrn_measurement_details
;
List of Runs (angles in degrees, time in seconds):

  # Type    Start    End  Width  t~exp~   \w     \q     \k     \f   Frames
#--------------------------------------------------------------------------
  1  \w   -125.00  48.00   0.50    1.50    --  -38.50   0.00  60.00  346
  2  \w    -61.00  34.00   0.50    1.50    --  -38.50  38.00 -60.00  190
  3  \w     23.00  98.00   0.50    1.50    --   42.75-125.00-150.00  150
  4  \w     23.00  98.00   0.50    1.50    --   42.75-125.00 -30.00  150
  5  \w      1.00  83.00   0.50    1.50    --   42.75 -99.00  60.00  164
  6  \w     87.00 178.00   0.50    6.00    --  111.00  30.00   0.00  182
  7  \w     36.00 135.00   0.50    6.00    --  111.00 -30.00   0.00  198
  8  \w     30.00 109.00   0.50    6.00    --  111.00 -94.00   0.00  158
  9  \w     41.00 139.00   0.50    6.00    --  111.00 -61.00   0.00  196
 10  \w     39.00 121.00   0.50    6.00    --  111.00-125.00 120.00  164
 11  \w     39.00 121.00   0.50    6.00    --  111.00-125.00 -30.00  164
 12  \w     39.00 121.00   0.50    6.00    --  111.00-125.00-150.00  164
 13  \w     87.00 178.00   0.50    6.00    --  111.00  45.00  30.00  182
 14  \w     36.00 135.00   0.50    6.00    --  111.00 -30.00  90.00  198
 15  \w     37.00 142.00   0.50    6.00    --  111.00 -77.00 150.00  210
 16  \w     83.00 178.00   0.50    6.00    --  111.00  61.00-120.00  190
 17  \w    133.00 178.00   0.50    6.00    --  111.00 125.00-120.00   90
 18  \w     52.00 130.00   0.50    6.00    --  111.00 -30.00-180.00  156
 19  \w     56.00  89.00   0.50    6.00    --  111.00 -45.00 120.00   66
 20  \w     90.00 133.00   0.50    6.00    --  111.00 -45.00 120.00   86
 21  \w     39.00  68.00   0.50    6.00    --  111.00   0.00-180.00   58
 22  \w     75.00 111.00   0.50    6.00    --  111.00   0.00-180.00   72
 23  \w    112.00 164.00   0.50    6.00    --  111.00   0.00-180.00  104
 24  \w     40.00 100.00   0.50    6.00    --  111.00 -77.00 -60.00  120
 25  \w     67.00  94.00   0.50    6.00    --  111.00 -77.00   0.00   54
 26  \w    117.00 142.00   0.50    6.00    --  111.00 -77.00   0.00   50
 27  \w     77.00 104.00   0.50    6.00    --  111.00 -94.00-180.00   54
;
_diffrn_measurement_device 'four-circle diffractometer'
_diffrn_measurement_device_type 'SuperNova, Dual, Cu at zero, AtlasS2'
_diffrn_measurement_method '\w scans'
_diffrn_orient_matrix_type 'CrysAlisPro convention (1999,Acta A55,543-557)'
_diffrn_orient_matrix_UB_11 -0.0554978000
_diffrn_orient_matrix_UB_12 -0.0340782000
_diffrn_orient_matrix_UB_13 -0.0912900000
_diffrn_orient_matrix_UB_21 -0.0359654000
_diffrn_orient_matrix_UB_22 0.0924143000
_diffrn_orient_matrix_UB_23 -0.0172110000
_diffrn_orient_matrix_UB_31 0.1203757000
_diffrn_orient_matrix_UB_32 0.0290684000
_diffrn_orient_matrix_UB_33 -0.0169123000
_diffrn_radiation_monochromator mirror
_diffrn_radiation_probe x-ray
_diffrn_radiation_type CuK\a
_diffrn_radiation_wavelength 1.54184
_diffrn_reflns_av_R_equivalents 0.0234
_diffrn_reflns_av_unetI/netI 0.0252
_diffrn_reflns_Laue_measured_fraction_full 1.000
_diffrn_reflns_Laue_measured_fraction_max 0.986
_diffrn_reflns_limit_h_max 14
_diffrn_reflns_limit_h_min -13
_diffrn_reflns_limit_k_max 19
_diffrn_reflns_limit_k_min -19
_diffrn_reflns_limit_l_max 21
_diffrn_reflns_limit_l_min -21
_diffrn_reflns_number 36690
_diffrn_reflns_point_group_measured_fraction_full 1.000
_diffrn_reflns_point_group_measured_fraction_max 0.986
_diffrn_reflns_theta_full 67.684
_diffrn_reflns_theta_max 76.801
_diffrn_reflns_theta_min 2.708
_diffrn_source 'micro-focus sealed X-ray tube'
_diffrn_source_type 'SuperNova (Cu) X-ray Source'
_exptl_absorpt_coefficient_mu 1.214
_exptl_absorpt_correction_T_max 0.974
_exptl_absorpt_correction_T_min 0.891
_exptl_absorpt_correction_type gaussian
_exptl_absorpt_process_details
;
CrysAlisPro 1.171.38.43 (Rigaku Oxford Diffraction, 2015)
Numerical absorption correction based on gaussian integration over
			a multifaceted crystal model
Empirical absorption correction using spherical harmonics,
 implemented in SCALE3 ABSPACK scaling algorithm.
;
_exptl_crystal_colour green
_exptl_crystal_colour_primary green
_exptl_crystal_density_diffrn 1.495
_exptl_crystal_description block
_exptl_crystal_F_000 1320
_exptl_crystal_size_max 0.135
_exptl_crystal_size_mid 0.082
_exptl_crystal_size_min 0.022
_refine_diff_density_max 0.476
_refine_diff_density_min -0.282
_refine_diff_density_rms 0.052
_refine_ls_extinction_method none
_refine_ls_goodness_of_fit_ref 1.071
_refine_ls_hydrogen_treatment constr
_refine_ls_matrix_type full
_refine_ls_number_parameters 833
_refine_ls_number_reflns 12061
_refine_ls_number_restraints 0
_refine_ls_restrained_S_all 1.071
_refine_ls_R_factor_all 0.0472
_refine_ls_R_factor_gt 0.0392
_refine_ls_shift/su_max 0.001
_refine_ls_shift/su_mean 0.000
_refine_ls_structure_factor_coef Fsqd
_refine_ls_weighting_details 'w=1/[\s^2^(Fo^2^)+(0.0752P)^2^+0.1931P] where P=(Fo^2^+2Fc^2^)/3'
_refine_ls_weighting_scheme calc
_refine_ls_wR_factor_gt 0.1173
_refine_ls_wR_factor_ref 0.1234
_reflns_Friedel_coverage 0.000
_reflns_number_gt 9714
_reflns_number_total 12061
_reflns_threshold_expression 'I > 2\s(I)'
_cod_data_source_file c8ta06261g2.cif
_cod_data_source_block iapp004
_cod_original_cell_volume 2898.81(16)
_cod_database_code 7237166
_chemical_oxdiff_formula 'C60 H36 B2 F18 N4 O8 '
_shelx_space_group_comment
;
The symmetry employed for this shelxl refinement is uniquely defined
by the following loop, which should always be used as a source of
symmetry information in preference to the above space-group names.
They are only intended as comments.
;
_reflns_odcompleteness_completeness 99.97
_reflns_odcompleteness_iscentric 1
_reflns_odcompleteness_theta 66.97
_olex2_refinement_description
;
1. Fixed Uiso
 At 1.2 times of:
  All C(H) groups
 At 1.5 times of:
  All C(H,H,H) groups
2.a Aromatic/amide H refined with riding coordinates:
 C6A(H6A), C9A(H9A), C12A(H12A), C13A(H13A), C15A(H15A), C16A(H16A),
 C19A(H19A), C22A(H22A), C25A(H25A), C26A(H26A), C28A(H28A), C29A(H29A),
 C6B(H6B), C9B(H9B), C12B(H12B), C13B(H13B), C15B(H15B), C16B(H16B), C19B(H19B),
  C22B(H22B), C25B(H25B), C26B(H26B), C28B(H28B), C29B(H29B)
2.b Idealised Me refined as rotating group:
 C17A(H17A,H17B,H17C), C30A(H30A,H30B,H30C), C17B(H17D,H17E,H17F), C30B(H30D,
 H30E,H30F)
;
_shelx_shelxl_version_number 2014/7
_olex2_submission_special_instructions 'No special instructions were received'
_oxdiff_exptl_absorpt_empirical_details
;
Empirical correction (ABSPACK) includes:
- Absorption correction using spherical harmonics
- Frame scaling
;
_oxdiff_exptl_absorpt_empirical_full_max 1.580
_oxdiff_exptl_absorpt_empirical_full_min 0.854

loop_
_space_group_symop_operation_xyz
'x, y, z'
'-x, -y, -z'

loop_
_atom_site_label
_atom_site_type_symbol
_atom_site_fract_x
_atom_site_fract_y
_atom_site_fract_z
_atom_site_U_iso_or_equiv
_atom_site_adp_type
_atom_site_occupancy
_atom_site_site_symmetry_order
_atom_site_calc_flag
_atom_site_refinement_flags_posn
F1A F 0.02794(6) 0.64139(5) 0.16248(4) 0.02274(15) Uani 1 1 d .
F2A F 0.10381(6) 0.53308(5) 0.11589(4) 0.02235(15) Uani 1 1 d .
F3A F 0.16711(7) 0.76366(5) 0.12010(5) 0.02764(17) Uani 1 1 d .
F4A F 0.28549(6) 0.67180(5) 0.09721(5) 0.02666(16) Uani 1 1 d .
F5A F -0.01804(8) 0.65338(8) -0.00322(5) 0.0426(2) Uani 1 1 d .
F6A F 0.12895(9) 0.72389(7) -0.03726(5) 0.0435(2) Uani 1 1 d .
F7A F 0.11749(9) 0.58270(6) -0.02828(5) 0.0391(2) Uani 1 1 d .
F8A F 0.50360(6) 0.65986(5) 0.44848(5) 0.02392(16) Uani 1 1 d .
F9A F 0.34612(6) 0.56039(5) 0.45325(4) 0.02207(15) Uani 1 1 d .
O1A O 0.16562(8) 0.85939(6) 0.42938(5) 0.02112(17) Uani 1 1 d .
O2A O 0.18928(8) 1.08152(6) 0.76427(6) 0.02500(19) Uani 1 1 d .
O3A O 0.50232(7) 0.40930(5) 0.21948(5) 0.01857(17) Uani 1 1 d .
O4A O 0.94060(8) 0.19761(6) 0.29137(6) 0.02585(19) Uani 1 1 d .
N1A N 0.30604(9) 0.68677(6) 0.37788(6) 0.01750(19) Uani 1 1 d .
N2A N 0.39365(8) 0.56615(6) 0.32422(6) 0.01668(19) Uani 1 1 d .
C1A C 0.22281(10) 0.62075(7) 0.23778(7) 0.0165(2) Uani 1 1 d .
C2A C 0.13191(10) 0.61717(7) 0.15509(7) 0.0175(2) Uani 1 1 d .
C3A C 0.17212(10) 0.67857(8) 0.09525(7) 0.0201(2) Uani 1 1 d .
C4A C 0.09738(12) 0.65867(10) 0.00455(8) 0.0284(3) Uani 1 1 d .
C5A C 0.22254(10) 0.68428(7) 0.30146(7) 0.0176(2) Uani 1 1 d .
C6A C 0.14940(10) 0.75272(8) 0.30298(7) 0.0202(2) Uani 1 1 d .
H6A H 0.0878 0.7662 0.2605 0.024 Uiso 1 1 calc R
C7A C 0.19130(10) 0.79363(8) 0.38137(7) 0.0196(2) Uani 1 1 d .
C8A C 0.28514(10) 0.75343(7) 0.42672(7) 0.0179(2) Uani 1 1 d .
C9A C 0.32049(10) 0.79622(7) 0.50740(7) 0.0190(2) Uani 1 1 d .
H9A H 0.3811 0.7846 0.5515 0.023 Uiso 1 1 calc R
C10A C 0.24526(10) 0.85908(7) 0.50630(7) 0.0187(2) Uani 1 1 d .
C11A C 0.23185(10) 0.92020(7) 0.57074(7) 0.0195(2) Uani 1 1 d .
C12A C 0.14806(11) 0.97903(8) 0.55498(8) 0.0235(2) Uani 1 1 d .
H12A H 0.1025 0.9810 0.5014 0.028 Uiso 1 1 calc R
C13A C 0.13147(11) 1.03460(8) 0.61786(8) 0.0239(2) Uani 1 1 d .
H13A H 0.0750 1.0732 0.6065 0.029 Uiso 1 1 calc R
C14A C 0.20008(10) 1.03199(7) 0.69796(7) 0.0201(2) Uani 1 1 d .
C15A C 0.28706(11) 0.97579(8) 0.71409(8) 0.0229(2) Uani 1 1 d .
H15A H 0.3350 0.9758 0.7673 0.028 Uiso 1 1 calc R
C16A C 0.30224(10) 0.92026(8) 0.65143(8) 0.0217(2) Uani 1 1 d .
H16A H 0.3597 0.8825 0.6629 0.026 Uiso 1 1 calc R
C17A C 0.09931(11) 1.13827(8) 0.74934(8) 0.0263(3) Uani 1 1 d .
H17A H 0.1173 1.1822 0.7149 0.039 Uiso 1 1 calc GR
H17B H 0.0968 1.1675 0.8005 0.039 Uiso 1 1 calc GR
H17C H 0.0233 1.1033 0.7226 0.039 Uiso 1 1 calc GR
C18A C 0.30830(10) 0.56291(7) 0.24801(7) 0.0169(2) Uani 1 1 d .
C19A C 0.33027(10) 0.49951(7) 0.18954(7) 0.0179(2) Uani 1 1 d .
H19A H 0.2871 0.4838 0.1350 0.022 Uiso 1 1 calc R
C20A C 0.42911(10) 0.46784(7) 0.23267(7) 0.0175(2) Uani 1 1 d .
C21A C 0.46773(10) 0.50768(7) 0.31398(7) 0.0166(2) Uani 1 1 d .
C22A C 0.57102(10) 0.47212(7) 0.35425(7) 0.0176(2) Uani 1 1 d .
H22A H 0.6169 0.4855 0.4085 0.021 Uiso 1 1 calc R
C23A C 0.58826(10) 0.41313(7) 0.29473(7) 0.0175(2) Uani 1 1 d .
C24A C 0.67760(10) 0.35595(7) 0.29420(7) 0.0179(2) Uani 1 1 d .
C25A C 0.67379(10) 0.30570(8) 0.22164(7) 0.0205(2) Uani 1 1 d .
H25A H 0.6125 0.3084 0.1746 0.025 Uiso 1 1 calc R
C26A C 0.75951(11) 0.25181(8) 0.21835(8) 0.0213(2) Uani 1 1 d .
H26A H 0.7557 0.2186 0.1696 0.026 Uiso 1 1 calc R
C27A C 0.85166(10) 0.24775(7) 0.28895(8) 0.0204(2) Uani 1 1 d .
C28A C 0.85648(10) 0.29719(8) 0.36232(8) 0.0215(2) Uani 1 1 d .
H28A H 0.9176 0.2940 0.4093 0.026 Uiso 1 1 calc R
C29A C 0.77061(10) 0.35093(7) 0.36528(7) 0.0196(2) Uani 1 1 d .
H29A H 0.7743 0.3838 0.4142 0.023 Uiso 1 1 calc R
C30A C 0.93878(12) 0.15008(10) 0.21597(9) 0.0294(3) Uani 1 1 d .
H30A H 0.9352 0.1906 0.1748 0.044 Uiso 1 1 calc GR
H30B H 0.8702 0.1048 0.1990 0.044 Uiso 1 1 calc GR
H30C H 1.0098 0.1229 0.2232 0.044 Uiso 1 1 calc GR
B1A B 0.39113(11) 0.61772(8) 0.40485(8) 0.0171(2) Uani 1 1 d .
F1B F 0.52096(6) 0.63769(5) 0.15531(4) 0.02272(15) Uani 1 1 d .
F2B F 0.59955(6) 0.53161(5) 0.10846(4) 0.02284(15) Uani 1 1 d .
F3B F 0.66509(7) 0.76300(5) 0.12142(5) 0.02757(17) Uani 1 1 d .
F4B F 0.78495(6) 0.67240(5) 0.09786(5) 0.02671(17) Uani 1 1 d .
F5B F 0.48379(8) 0.65697(7) -0.00803(5) 0.0418(2) Uani 1 1 d .
F6B F 0.63402(9) 0.73110(7) -0.03562(6) 0.0453(2) Uani 1 1 d .
F7B F 0.62176(9) 0.58883(7) -0.03236(5) 0.0404(2) Uani 1 1 d .
F8B F 1.00119(6) 0.66822(5) 0.43548(5) 0.02722(17) Uani 1 1 d .
F9B F 0.86107(7) 0.56265(5) 0.45507(4) 0.02433(16) Uani 1 1 d .
O1B O 0.64270(8) 0.84324(6) 0.42988(5) 0.02145(18) Uani 1 1 d .
O2B O 0.68962(8) 1.07792(6) 0.76401(6) 0.02472(19) Uani 1 1 d .
O3B O 0.99693(7) 0.40797(5) 0.21395(5) 0.01902(17) Uani 1 1 d .
O4B O 1.43372(8) 0.19500(6) 0.28358(5) 0.02314(18) Uani 1 1 d .
N1B N 0.79460(9) 0.68011(6) 0.37447(6) 0.01807(19) Uani 1 1 d .
N2B N 0.88770(8) 0.56376(6) 0.31951(6) 0.01699(19) Uani 1 1 d .
C1B C 0.71379(10) 0.61574(7) 0.23371(7) 0.0167(2) Uani 1 1 d .
C2B C 0.62614(10) 0.61442(7) 0.15014(7) 0.0176(2) Uani 1 1 d .
C3B C 0.67062(10) 0.67897(8) 0.09411(7) 0.0202(2) Uani 1 1 d .
C4B C 0.60002(12) 0.66307(10) 0.00245(8) 0.0289(3) Uani 1 1 d .
C5B C 0.70971(10) 0.67651(7) 0.29840(7) 0.0181(2) Uani 1 1 d .
C6B C 0.63113(10) 0.74062(8) 0.30169(7) 0.0205(2) Uani 1 1 d .
H6B H 0.5674 0.7526 0.2599 0.025 Uiso 1 1 calc R
C7B C 0.67164(11) 0.78024(8) 0.38071(7) 0.0205(2) Uani 1 1 d .
C8B C 0.77028(10) 0.74381(7) 0.42436(7) 0.0188(2) Uani 1 1 d .
C9B C 0.80617(10) 0.78647(8) 0.50506(7) 0.0200(2) Uani 1 1 d .
H9B H 0.8696 0.7769 0.5483 0.024 Uiso 1 1 calc R
C10B C 0.72641(11) 0.84545(8) 0.50562(7) 0.0206(2) Uani 1 1 d .
C11B C 0.71447(11) 0.90655(8) 0.57063(7) 0.0202(2) Uani 1 1 d .
C12B C 0.61168(11) 0.94575(8) 0.56258(8) 0.0249(2) Uani 1 1 d .
H12B H 0.5495 0.9325 0.5145 0.030 Uiso 1 1 calc R
C13B C 0.60057(11) 1.00459(8) 0.62547(8) 0.0248(2) Uani 1 1 d .
H13B H 0.5322 1.0314 0.6190 0.030 Uiso 1 1 calc R
C14B C 0.69259(11) 1.02306(7) 0.69806(7) 0.0201(2) Uani 1 1 d .
C15B C 0.79486(11) 0.98260(8) 0.70756(8) 0.0230(2) Uani 1 1 d .
H15B H 0.8556 0.9942 0.7565 0.028 Uiso 1 1 calc R
C16B C 0.80620(11) 0.92543(8) 0.64461(8) 0.0228(2) Uani 1 1 d .
H16B H 0.8750 0.8992 0.6511 0.027 Uiso 1 1 calc R
C17B C 0.59379(11) 1.12928(9) 0.75172(9) 0.0280(3) Uani 1 1 d .
H17D H 0.5962 1.1660 0.7084 0.042 Uiso 1 1 calc GR
H17E H 0.6014 1.1663 0.8013 0.042 Uiso 1 1 calc GR
H17F H 0.5193 1.0900 0.7372 0.042 Uiso 1 1 calc GR
C18B C 0.80140(10) 0.55979(7) 0.24340(7) 0.0172(2) Uani 1 1 d .
C19B C 0.82387(10) 0.49682(7) 0.18471(7) 0.0185(2) Uani 1 1 d .
H19B H 0.7806 0.4809 0.1302 0.022 Uiso 1 1 calc R
C20B C 0.92347(10) 0.46591(7) 0.22768(7) 0.0177(2) Uani 1 1 d .
C21B C 0.96264(10) 0.50604(7) 0.30882(7) 0.0169(2) Uani 1 1 d .
C22B C 1.06708(10) 0.47159(7) 0.34816(7) 0.0180(2) Uani 1 1 d .
H22B H 1.1136 0.4853 0.4022 0.022 Uiso 1 1 calc R
C23B C 1.08456(10) 0.41311(7) 0.28853(7) 0.0179(2) Uani 1 1 d .
C24B C 1.17479(10) 0.35686(7) 0.28730(7) 0.0181(2) Uani 1 1 d .
C25B C 1.17098(10) 0.30762(8) 0.21398(7) 0.0211(2) Uani 1 1 d .
H25B H 1.1105 0.3117 0.1668 0.025 Uiso 1 1 calc R
C26B C 1.25579(10) 0.25295(8) 0.21048(7) 0.0208(2) Uani 1 1 d .
H26B H 1.2520 0.2203 0.1614 0.025 Uiso 1 1 calc R
C27B C 1.34677(10) 0.24719(7) 0.28101(7) 0.0191(2) Uani 1 1 d .
C28B C 1.35266(10) 0.29676(8) 0.35458(7) 0.0199(2) Uani 1 1 d .
H28B H 1.4140 0.2932 0.4014 0.024 Uiso 1 1 calc R
C29B C 1.26764(10) 0.35102(7) 0.35798(7) 0.0190(2) Uani 1 1 d .
H29B H 1.2718 0.3837 0.4071 0.023 Uiso 1 1 calc R
C30B C 1.42702(12) 0.14335(9) 0.20898(8) 0.0263(3) Uani 1 1 d .
H30D H 1.4334 0.1824 0.1679 0.040 Uiso 1 1 calc GR
H30E H 1.3521 0.1046 0.1909 0.040 Uiso 1 1 calc GR
H30F H 1.4910 0.1084 0.2179 0.040 Uiso 1 1 calc GR
B1B B 0.89025(11) 0.61823(8) 0.39975(8) 0.0178(2) Uani 1 1 d .

loop_
_atom_site_aniso_label
_atom_site_aniso_U_11
_atom_site_aniso_U_22
_atom_site_aniso_U_33
_atom_site_aniso_U_23
_atom_site_aniso_U_13
_atom_site_aniso_U_12
F1A 0.0163(3) 0.0279(4) 0.0234(4) -0.0009(3) 0.0041(3) 0.0062(3)
F2A 0.0216(3) 0.0185(3) 0.0229(4) -0.0036(3) 0.0010(3) 0.0022(2)
F3A 0.0383(4) 0.0192(3) 0.0244(4) 0.0028(3) 0.0063(3) 0.0056(3)
F4A 0.0194(3) 0.0374(4) 0.0251(4) 0.0089(3) 0.0074(3) 0.0060(3)
F5A 0.0272(4) 0.0696(6) 0.0252(4) 0.0038(4) -0.0043(3) 0.0121(4)
F6A 0.0551(6) 0.0513(5) 0.0215(4) 0.0142(4) 0.0044(4) 0.0068(4)
F7A 0.0499(5) 0.0438(5) 0.0210(4) -0.0084(3) 0.0082(3) 0.0071(4)
F8A 0.0193(3) 0.0251(3) 0.0232(4) -0.0058(3) 0.0010(3) 0.0033(3)
F9A 0.0306(4) 0.0203(3) 0.0177(3) 0.0043(2) 0.0089(3) 0.0069(3)
O1A 0.0262(4) 0.0214(4) 0.0161(4) -0.0010(3) 0.0043(3) 0.0102(3)
O2A 0.0267(4) 0.0250(4) 0.0223(4) -0.0061(3) 0.0052(3) 0.0085(3)
O3A 0.0200(4) 0.0189(4) 0.0175(4) 0.0000(3) 0.0052(3) 0.0069(3)
O4A 0.0247(4) 0.0287(4) 0.0263(5) 0.0033(4) 0.0065(3) 0.0136(3)
N1A 0.0212(5) 0.0169(4) 0.0147(4) 0.0001(3) 0.0045(4) 0.0058(3)
N2A 0.0182(4) 0.0159(4) 0.0160(5) 0.0008(3) 0.0043(4) 0.0047(3)
C1A 0.0171(5) 0.0166(5) 0.0157(5) 0.0010(4) 0.0043(4) 0.0035(4)
C2A 0.0174(5) 0.0173(5) 0.0171(5) -0.0012(4) 0.0037(4) 0.0038(4)
C3A 0.0204(5) 0.0219(5) 0.0172(5) 0.0009(4) 0.0035(4) 0.0051(4)
C4A 0.0287(6) 0.0370(7) 0.0172(6) 0.0027(5) 0.0014(5) 0.0070(5)
C5A 0.0199(5) 0.0175(5) 0.0163(5) 0.0025(4) 0.0054(4) 0.0047(4)
C6A 0.0228(5) 0.0212(5) 0.0171(5) 0.0008(4) 0.0046(4) 0.0088(4)
C7A 0.0226(5) 0.0180(5) 0.0202(6) 0.0016(4) 0.0072(4) 0.0082(4)
C8A 0.0209(5) 0.0158(5) 0.0178(5) 0.0008(4) 0.0063(4) 0.0046(4)
C9A 0.0220(5) 0.0177(5) 0.0173(5) 0.0009(4) 0.0050(4) 0.0049(4)
C10A 0.0213(5) 0.0179(5) 0.0170(5) 0.0010(4) 0.0050(4) 0.0042(4)
C11A 0.0221(5) 0.0167(5) 0.0200(6) -0.0001(4) 0.0068(4) 0.0036(4)
C12A 0.0253(6) 0.0230(5) 0.0214(6) -0.0003(4) 0.0039(4) 0.0075(4)
C13A 0.0241(6) 0.0223(5) 0.0248(6) -0.0015(4) 0.0047(5) 0.0092(4)
C14A 0.0221(5) 0.0166(5) 0.0217(6) -0.0028(4) 0.0078(4) 0.0017(4)
C15A 0.0243(6) 0.0241(6) 0.0185(5) -0.0015(4) 0.0026(4) 0.0066(4)
C16A 0.0221(5) 0.0206(5) 0.0221(6) -0.0003(4) 0.0048(4) 0.0070(4)
C17A 0.0242(6) 0.0240(6) 0.0302(6) -0.0071(5) 0.0085(5) 0.0058(5)
C18A 0.0185(5) 0.0170(5) 0.0149(5) 0.0012(4) 0.0041(4) 0.0031(4)
C19A 0.0204(5) 0.0182(5) 0.0154(5) 0.0003(4) 0.0048(4) 0.0047(4)
C20A 0.0199(5) 0.0153(5) 0.0186(5) 0.0001(4) 0.0072(4) 0.0044(4)
C21A 0.0188(5) 0.0145(5) 0.0170(5) 0.0016(4) 0.0057(4) 0.0026(4)
C22A 0.0184(5) 0.0168(5) 0.0177(5) 0.0020(4) 0.0048(4) 0.0040(4)
C23A 0.0192(5) 0.0162(5) 0.0173(5) 0.0029(4) 0.0049(4) 0.0031(4)
C24A 0.0186(5) 0.0164(5) 0.0199(5) 0.0027(4) 0.0066(4) 0.0035(4)
C25A 0.0214(5) 0.0201(5) 0.0196(5) 0.0013(4) 0.0044(4) 0.0052(4)
C26A 0.0249(6) 0.0185(5) 0.0209(6) 0.0001(4) 0.0065(4) 0.0062(4)
C27A 0.0201(5) 0.0170(5) 0.0255(6) 0.0032(4) 0.0076(4) 0.0052(4)
C28A 0.0196(5) 0.0214(5) 0.0219(6) 0.0028(4) 0.0024(4) 0.0041(4)
C29A 0.0216(5) 0.0177(5) 0.0188(5) 0.0008(4) 0.0052(4) 0.0023(4)
C30A 0.0310(6) 0.0341(7) 0.0275(6) 0.0039(5) 0.0098(5) 0.0181(5)
B1A 0.0190(6) 0.0166(5) 0.0156(6) 0.0002(4) 0.0038(4) 0.0051(4)
F1B 0.0161(3) 0.0278(4) 0.0240(4) -0.0001(3) 0.0047(3) 0.0061(3)
F2B 0.0223(3) 0.0182(3) 0.0239(4) -0.0039(3) 0.0012(3) 0.0026(2)
F3B 0.0378(4) 0.0181(3) 0.0257(4) 0.0023(3) 0.0067(3) 0.0049(3)
F4B 0.0200(3) 0.0365(4) 0.0252(4) 0.0085(3) 0.0074(3) 0.0048(3)
F5B 0.0286(4) 0.0674(6) 0.0241(4) 0.0035(4) -0.0037(3) 0.0126(4)
F6B 0.0582(6) 0.0523(6) 0.0241(4) 0.0169(4) 0.0071(4) 0.0063(4)
F7B 0.0490(5) 0.0477(5) 0.0222(4) -0.0093(4) 0.0090(4) 0.0083(4)
F8B 0.0201(3) 0.0291(4) 0.0281(4) -0.0094(3) 0.0028(3) 0.0029(3)
F9B 0.0359(4) 0.0230(3) 0.0180(3) 0.0062(3) 0.0100(3) 0.0115(3)
O1B 0.0271(4) 0.0218(4) 0.0165(4) -0.0009(3) 0.0053(3) 0.0111(3)
O2B 0.0275(4) 0.0235(4) 0.0225(4) -0.0051(3) 0.0061(3) 0.0075(3)
O3B 0.0204(4) 0.0205(4) 0.0167(4) 0.0003(3) 0.0047(3) 0.0076(3)
O4B 0.0233(4) 0.0235(4) 0.0230(4) 0.0010(3) 0.0043(3) 0.0108(3)
N1B 0.0225(5) 0.0168(4) 0.0158(4) 0.0006(3) 0.0059(4) 0.0061(3)
N2B 0.0187(4) 0.0164(4) 0.0164(5) 0.0016(3) 0.0047(4) 0.0054(3)
C1B 0.0183(5) 0.0172(5) 0.0149(5) 0.0026(4) 0.0050(4) 0.0029(4)
C2B 0.0174(5) 0.0169(5) 0.0184(5) -0.0010(4) 0.0046(4) 0.0044(4)
C3B 0.0209(5) 0.0215(5) 0.0174(5) 0.0005(4) 0.0041(4) 0.0043(4)
C4B 0.0303(6) 0.0371(7) 0.0181(6) 0.0031(5) 0.0037(5) 0.0067(5)
C5B 0.0199(5) 0.0176(5) 0.0179(5) 0.0025(4) 0.0063(4) 0.0045(4)
C6B 0.0232(5) 0.0217(5) 0.0179(5) 0.0011(4) 0.0055(4) 0.0093(4)
C7B 0.0243(6) 0.0199(5) 0.0195(5) 0.0015(4) 0.0075(4) 0.0091(4)
C8B 0.0231(5) 0.0178(5) 0.0175(5) 0.0022(4) 0.0073(4) 0.0064(4)
C9B 0.0244(5) 0.0198(5) 0.0166(5) 0.0010(4) 0.0056(4) 0.0073(4)
C10B 0.0250(6) 0.0206(5) 0.0173(5) 0.0020(4) 0.0061(4) 0.0078(4)
C11B 0.0264(6) 0.0179(5) 0.0186(5) 0.0021(4) 0.0086(4) 0.0075(4)
C12B 0.0262(6) 0.0277(6) 0.0210(6) 0.0005(5) 0.0052(5) 0.0096(5)
C13B 0.0251(6) 0.0272(6) 0.0239(6) 0.0012(5) 0.0075(5) 0.0104(5)
C14B 0.0260(6) 0.0159(5) 0.0202(6) 0.0004(4) 0.0093(4) 0.0041(4)
C15B 0.0238(6) 0.0232(6) 0.0201(6) -0.0001(4) 0.0021(4) 0.0066(4)
C16B 0.0245(6) 0.0222(5) 0.0228(6) 0.0010(4) 0.0063(5) 0.0092(4)
C17B 0.0248(6) 0.0265(6) 0.0319(7) -0.0094(5) 0.0085(5) 0.0062(5)
C18B 0.0189(5) 0.0167(5) 0.0158(5) 0.0011(4) 0.0046(4) 0.0029(4)
C19B 0.0207(5) 0.0189(5) 0.0162(5) 0.0003(4) 0.0052(4) 0.0052(4)
C20B 0.0202(5) 0.0165(5) 0.0177(5) 0.0006(4) 0.0069(4) 0.0047(4)
C21B 0.0190(5) 0.0149(5) 0.0177(5) 0.0017(4) 0.0062(4) 0.0035(4)
C22B 0.0195(5) 0.0172(5) 0.0176(5) 0.0022(4) 0.0052(4) 0.0042(4)
C23B 0.0186(5) 0.0170(5) 0.0181(5) 0.0029(4) 0.0048(4) 0.0026(4)
C24B 0.0190(5) 0.0156(5) 0.0206(5) 0.0025(4) 0.0064(4) 0.0038(4)
C25B 0.0214(5) 0.0218(5) 0.0195(5) 0.0021(4) 0.0037(4) 0.0061(4)
C26B 0.0234(5) 0.0199(5) 0.0196(5) 0.0001(4) 0.0060(4) 0.0061(4)
C27B 0.0191(5) 0.0156(5) 0.0235(6) 0.0035(4) 0.0069(4) 0.0040(4)
C28B 0.0196(5) 0.0185(5) 0.0199(5) 0.0017(4) 0.0027(4) 0.0032(4)
C29B 0.0209(5) 0.0164(5) 0.0193(5) 0.0010(4) 0.0058(4) 0.0017(4)
C30B 0.0288(6) 0.0281(6) 0.0248(6) 0.0013(5) 0.0076(5) 0.0149(5)
B1B 0.0197(6) 0.0184(5) 0.0151(6) 0.0002(4) 0.0037(4) 0.0051(4)

loop_
_atom_type_symbol
_atom_type_description
_atom_type_scat_dispersion_real
_atom_type_scat_dispersion_imag
_atom_type_scat_source
C C 0.0181 0.0091 'International Tables Vol C Tables 4.2.6.8 and 6.1.1.4'
H H 0.0000 0.0000 'International Tables Vol C Tables 4.2.6.8 and 6.1.1.4'
B B 0.0090 0.0039 'International Tables Vol C Tables 4.2.6.8 and 6.1.1.4'
F F 0.0727 0.0534 'International Tables Vol C Tables 4.2.6.8 and 6.1.1.4'
N N 0.0311 0.0180 'International Tables Vol C Tables 4.2.6.8 and 6.1.1.4'
O O 0.0492 0.0322 'International Tables Vol C Tables 4.2.6.8 and 6.1.1.4'

loop_
_exptl_crystal_face_index_h
_exptl_crystal_face_index_k
_exptl_crystal_face_index_l
_exptl_crystal_face_perp_dist
0 1 0 0.0424
0 -1 0 0.0424
7 3 -4 0.0411
-7 -3 4 0.0411
0 0 1 0.0109
0 0 -1 0.0109

loop_
_geom_angle_atom_site_label_1
_geom_angle_atom_site_label_2
_geom_angle_atom_site_label_3
_geom_angle
C7A O1A C10A 104.67(9)
C14A O2A C17A 116.61(10)
C20A O3A C23A 104.58(9)
C27A O4A C30A 116.47(10)
C5A N1A B1A 126.39(9)
C8A N1A C5A 106.32(9)
C8A N1A B1A 126.63(10)
C18A N2A B1A 125.52(9)
C21A N2A C18A 106.22(9)
C21A N2A B1A 127.83(9)
C5A C1A C2A 119.36(10)
C18A C1A C2A 119.19(10)
C18A C1A C5A 121.40(10)
F1A C2A F2A 105.99(9)
F1A C2A C1A 111.70(9)
F1A C2A C3A 106.03(9)
F2A C2A C1A 111.37(9)
F2A C2A C3A 106.73(9)
C1A C2A C3A 114.48(9)
F3A C3A C2A 108.71(9)
F3A C3A C4A 107.77(10)
F4A C3A F3A 108.10(10)
F4A C3A C2A 109.88(9)
F4A C3A C4A 106.85(10)
C4A C3A C2A 115.30(10)
F5A C4A F6A 108.72(11)
F5A C4A F7A 108.51(12)
F5A C4A C3A 111.72(11)
F6A C4A C3A 108.97(11)
F7A C4A F6A 108.17(11)
F7A C4A C3A 110.67(11)
N1A C5A C1A 119.10(10)
N1A C5A C6A 110.19(10)
C1A C5A C6A 130.71(11)
C5A C6A H6A 128.1
C7A C6A C5A 103.90(10)
C7A C6A H6A 128.1
O1A C7A C6A 138.82(11)
O1A C7A C8A 110.57(10)
C6A C7A C8A 110.53(10)
N1A C8A C7A 109.05(10)
N1A C8A C9A 143.41(11)
C7A C8A C9A 107.51(10)
C8A C9A H9A 127.7
C10A C9A C8A 104.64(10)
C10A C9A H9A 127.7
O1A C10A C11A 115.83(10)
C9A C10A O1A 112.61(10)
C9A C10A C11A 131.49(11)
C12A C11A C10A 121.46(11)
C12A C11A C16A 118.52(11)
C16A C11A C10A 120.01(11)
C11A C12A H12A 119.4
C13A C12A C11A 121.20(11)
C13A C12A H12A 119.4
C12A C13A H13A 120.3
C12A C13A C14A 119.41(11)
C14A C13A H13A 120.3
O2A C14A C13A 124.41(11)
O2A C14A C15A 115.69(11)
C13A C14A C15A 119.90(11)
C14A C15A H15A 119.9
C16A C15A C14A 120.29(11)
C16A C15A H15A 119.9
C11A C16A H16A 119.7
C15A C16A C11A 120.61(11)
C15A C16A H16A 119.7
O2A C17A H17A 109.5
O2A C17A H17B 109.5
O2A C17A H17C 109.5
H17A C17A H17B 109.5
H17A C17A H17C 109.5
H17B C17A H17C 109.5
N2A C18A C19A 110.20(9)
C1A C18A N2A 119.69(10)
C1A C18A C19A 130.01(10)
C18A C19A H19A 128.1
C20A C19A C18A 103.72(10)
C20A C19A H19A 128.1
O3A C20A C21A 110.68(10)
C19A C20A O3A 138.26(11)
C19A C20A C21A 111.05(10)
N2A C21A C20A 108.79(10)
N2A C21A C22A 143.63(11)
C20A C21A C22A 107.57(10)
C21A C22A H22A 127.8
C23A C22A C21A 104.30(10)
C23A C22A H22A 127.8
O3A C23A C24A 113.89(10)
C22A C23A O3A 112.87(10)
C22A C23A C24A 133.23(11)
C25A C24A C23A 119.68(11)
C25A C24A C29A 118.84(11)
C29A C24A C23A 121.46(11)
C24A C25A H25A 119.4
C26A C25A C24A 121.29(11)
C26A C25A H25A 119.4
C25A C26A H26A 120.3
C25A C26A C27A 119.42(11)
C27A C26A H26A 120.3
O4A C27A C26A 123.60(11)
O4A C27A C28A 116.31(11)
C26A C27A C28A 120.08(11)
C27A C28A H28A 119.9
C29A C28A C27A 120.27(11)
C29A C28A H28A 119.9
C24A C29A H29A 120.0
C28A C29A C24A 120.10(11)
C28A C29A H29A 120.0
O4A C30A H30A 109.5
O4A C30A H30B 109.5
O4A C30A H30C 109.5
H30A C30A H30B 109.5
H30A C30A H30C 109.5
H30B C30A H30C 109.5
F8A B1A F9A 109.55(10)
F8A B1A N1A 110.69(9)
F8A B1A N2A 111.25(9)
F9A B1A N1A 109.80(9)
F9A B1A N2A 110.54(9)
N2A B1A N1A 104.93(9)
C7B O1B C10B 104.43(9)
C14B O2B C17B 116.43(10)
C20B O3B C23B 104.53(9)
C27B O4B C30B 116.37(9)
C5B N1B B1B 127.28(10)
C8B N1B C5B 106.38(9)
C8B N1B B1B 126.12(10)
C18B N2B B1B 126.37(9)
C21B N2B C18B 106.12(9)
C21B N2B B1B 127.39(10)
C5B C1B C2B 119.36(10)
C18B C1B C2B 119.03(10)
C18B C1B C5B 121.51(10)
F1B C2B F2B 105.86(9)
F1B C2B C1B 112.10(9)
F1B C2B C3B 105.85(9)
F2B C2B C1B 111.63(9)
F2B C2B C3B 106.96(9)
C1B C2B C3B 113.90(9)
F3B C3B F4B 108.25(9)
F3B C3B C2B 108.68(9)
F3B C3B C4B 107.72(10)
F4B C3B C2B 110.06(9)
F4B C3B C4B 106.55(10)
C4B C3B C2B 115.36(10)
F5B C4B F6B 108.60(12)
F5B C4B F7B 108.32(12)
F5B C4B C3B 111.81(11)
F6B C4B C3B 108.98(11)
F7B C4B F6B 108.33(12)
F7B C4B C3B 110.72(11)
N1B C5B C1B 118.98(10)
N1B C5B C6B 110.12(10)
C1B C5B C6B 130.90(11)
C5B C6B H6B 128.1
C7B C6B C5B 103.86(10)
C7B C6B H6B 128.1
O1B C7B C6B 138.80(11)
O1B C7B C8B 110.68(10)
C6B C7B C8B 110.50(11)
N1B C8B C7B 109.13(10)
N1B C8B C9B 143.33(11)
C7B C8B C9B 107.52(10)
C8B C9B H9B 127.7
C10B C9B C8B 104.59(10)
C10B C9B H9B 127.7
O1B C10B C11B 115.98(10)
C9B C10B O1B 112.77(10)
C9B C10B C11B 131.24(11)
C12B C11B C10B 121.17(11)
C12B C11B C16B 118.78(11)
C16B C11B C10B 120.03(11)
C11B C12B H12B 119.5
C11B C12B C13B 120.94(11)
C13B C12B H12B 119.5
C12B C13B H13B 120.2
C14B C13B C12B 119.51(11)
C14B C13B H13B 120.2
O2B C14B C13B 124.23(11)
O2B C14B C15B 115.70(11)
C13B C14B C15B 120.05(11)
C14B C15B H15B 119.9
C16B C15B C14B 120.20(11)
C16B C15B H15B 119.9
C11B C16B H16B 119.8
C15B C16B C11B 120.48(11)
C15B C16B H16B 119.8
O2B C17B H17D 109.5
O2B C17B H17E 109.5
O2B C17B H17F 109.5
H17D C17B H17E 109.5
H17D C17B H17F 109.5
H17E C17B H17F 109.5
N2B C18B C19B 110.21(10)
C1B C18B N2B 119.76(10)
C1B C18B C19B 129.97(11)
C18B C19B H19B 128.2
C20B C19B C18B 103.65(10)
C20B C19B H19B 128.2
O3B C20B C19B 137.96(11)
O3B C20B C21B 110.83(10)
C19B C20B C21B 111.21(10)
N2B C21B C20B 108.81(10)
N2B C21B C22B 143.83(11)
C20B C21B C22B 107.35(10)
C21B C22B H22B 127.7
C23B C22B C21B 104.55(10)
C23B C22B H22B 127.7
O3B C23B C24B 113.88(10)
C22B C23B O3B 112.74(10)
C22B C23B C24B 133.38(11)
C25B C24B C23B 119.46(11)
C25B C24B C29B 118.85(11)
C29B C24B C23B 121.68(11)
C24B C25B H25B 119.5
C26B C25B C24B 121.09(11)
C26B C25B H25B 119.5
C25B C26B H26B 120.2
C25B C26B C27B 119.52(11)
C27B C26B H26B 120.2
O4B C27B C26B 123.70(11)
O4B C27B C28B 116.20(10)
C26B C27B C28B 120.10(11)
C27B C28B H28B 119.9
C29B C28B C27B 120.26(11)
C29B C28B H28B 119.9
C24B C29B H29B 119.9
C28B C29B C24B 120.16(11)
C28B C29B H29B 119.9
O4B C30B H30D 109.5
O4B C30B H30E 109.5
O4B C30B H30F 109.5
H30D C30B H30E 109.5
H30D C30B H30F 109.5
H30E C30B H30F 109.5
F8B B1B F9B 109.41(10)
F8B B1B N1B 110.33(9)
F8B B1B N2B 111.23(10)
F9B B1B N1B 109.81(9)
F9B B1B N2B 110.84(9)
N2B B1B N1B 105.15(9)

loop_
_geom_bond_atom_site_label_1
_geom_bond_atom_site_label_2
_geom_bond_distance
F1A C2A 1.3557(13)
F2A C2A 1.3601(13)
F3A C3A 1.3465(14)
F4A C3A 1.3433(14)
F5A C4A 1.3215(17)
F6A C4A 1.3336(17)
F7A C4A 1.3239(17)
F8A B1A 1.3830(14)
F9A B1A 1.3938(14)
O1A C7A 1.3622(14)
O1A C10A 1.3913(14)
O2A C14A 1.3582(14)
O2A C17A 1.4281(15)
O3A C20A 1.3605(14)
O3A C23A 1.3950(14)
O4A C27A 1.3623(14)
O4A C30A 1.4240(16)
N1A C5A 1.3987(14)
N1A C8A 1.3552(15)
N1A B1A 1.5464(15)
N2A C18A 1.4046(14)
N2A C21A 1.3536(15)
N2A B1A 1.5441(15)
C1A C2A 1.5148(15)
C1A C5A 1.4035(16)
C1A C18A 1.3999(15)
C2A C3A 1.5551(16)
C3A C4A 1.5462(16)
C5A C6A 1.4326(15)
C6A H6A 0.9300
C6A C7A 1.3675(17)
C7A C8A 1.4000(16)
C8A C9A 1.4103(16)
C9A H9A 0.9300
C9A C10A 1.3779(16)
C10A C11A 1.4437(16)
C11A C12A 1.3968(16)
C11A C16A 1.4006(17)
C12A H12A 0.9300
C12A C13A 1.3891(17)
C13A H13A 0.9300
C13A C14A 1.3918(17)
C14A C15A 1.3960(17)
C15A H15A 0.9300
C15A C16A 1.3790(17)
C16A H16A 0.9300
C17A H17A 0.9600
C17A H17B 0.9600
C17A H17C 0.9600
C18A C19A 1.4345(15)
C19A H19A 0.9300
C19A C20A 1.3601(16)
C20A C21A 1.4039(16)
C21A C22A 1.4154(15)
C22A H22A 0.9300
C22A C23A 1.3804(16)
C23A C24A 1.4459(16)
C24A C25A 1.3953(17)
C24A C29A 1.4104(16)
C25A H25A 0.9300
C25A C26A 1.3855(16)
C26A H26A 0.9300
C26A C27A 1.3964(17)
C27A C28A 1.3980(17)
C28A H28A 0.9300
C28A C29A 1.3844(17)
C29A H29A 0.9300
C30A H30A 0.9600
C30A H30B 0.9600
C30A H30C 0.9600
F1B C2B 1.3524(13)
F2B C2B 1.3595(13)
F3B C3B 1.3446(14)
F4B C3B 1.3470(14)
F5B C4B 1.3224(17)
F6B C4B 1.3347(17)
F7B C4B 1.3237(18)
F8B B1B 1.3854(14)
F9B B1B 1.3906(14)
O1B C7B 1.3638(14)
O1B C10B 1.3918(14)
O2B C14B 1.3638(14)
O2B C17B 1.4273(15)
O3B C20B 1.3589(14)
O3B C23B 1.3943(14)
O4B C27B 1.3635(14)
O4B C30B 1.4258(15)
N1B C5B 1.3999(15)
N1B C8B 1.3525(15)
N1B B1B 1.5464(15)
N2B C18B 1.4074(14)
N2B C21B 1.3551(15)
N2B B1B 1.5405(15)
C1B C2B 1.5135(15)
C1B C5B 1.4040(16)
C1B C18B 1.3988(16)
C2B C3B 1.5562(16)
C3B C4B 1.5449(17)
C5B C6B 1.4319(16)
C6B H6B 0.9300
C6B C7B 1.3695(17)
C7B C8B 1.3985(16)
C8B C9B 1.4097(16)
C9B H9B 0.9300
C9B C10B 1.3769(16)
C10B C11B 1.4442(16)
C11B C12B 1.3917(17)
C11B C16B 1.4062(17)
C12B H12B 0.9300
C12B C13B 1.3927(17)
C13B H13B 0.9300
C13B C14B 1.3917(18)
C14B C15B 1.3945(17)
C15B H15B 0.9300
C15B C16B 1.3793(17)
C16B H16B 0.9300
C17B H17D 0.9600
C17B H17E 0.9600
C17B H17F 0.9600
C18B C19B 1.4355(15)
C19B H19B 0.9300
C19B C20B 1.3604(16)
C20B C21B 1.4029(16)
C21B C22B 1.4129(15)
C22B H22B 0.9300
C22B C23B 1.3783(16)
C23B C24B 1.4465(16)
C24B C25B 1.3990(17)
C24B C29B 1.4075(16)
C25B H25B 0.9300
C25B C26B 1.3857(16)
C26B H26B 0.9300
C26B C27B 1.3935(16)
C27B C28B 1.3983(17)
C28B H28B 0.9300
C28B C29B 1.3831(16)
C29B H29B 0.9300
C30B H30D 0.9600
C30B H30E 0.9600
C30B H30F 0.9600

loop_
_geom_torsion_atom_site_label_1
_geom_torsion_atom_site_label_2
_geom_torsion_atom_site_label_3
_geom_torsion_atom_site_label_4
_geom_torsion
F1A C2A C3A F3A 49.45(11)
F1A C2A C3A F4A 167.57(9)
F1A C2A C3A C4A -71.65(12)
F2A C2A C3A F3A 162.14(9)
F2A C2A C3A F4A -79.74(11)
F2A C2A C3A C4A 41.04(13)
F3A C3A C4A F5A -71.37(14)
F3A C3A C4A F6A 48.79(14)
F3A C3A C4A F7A 167.61(10)
F4A C3A C4A F5A 172.66(11)
F4A C3A C4A F6A -67.18(13)
F4A C3A C4A F7A 51.64(14)
O1A C7A C8A N1A 178.24(9)
O1A C7A C8A C9A -0.12(13)
O1A C10A C11A C12A -3.37(16)
O1A C10A C11A C16A 175.47(10)
O2A C14A C15A C16A 177.60(11)
O3A C20A C21A N2A 179.19(8)
O3A C20A C21A C22A -0.06(12)
O3A C23A C24A C25A 1.86(15)
O3A C23A C24A C29A -179.43(9)
O4A C27A C28A C29A 179.18(10)
N1A C5A C6A C7A -0.64(13)
N1A C8A C9A C10A -176.80(15)
N2A C18A C19A C20A -0.75(12)
N2A C21A C22A C23A -178.77(14)
C1A C2A C3A F3A -74.16(12)
C1A C2A C3A F4A 43.96(13)
C1A C2A C3A C4A 164.74(10)
C1A C5A C6A C7A -179.48(12)
C1A C18A C19A C20A 175.59(11)
C2A C1A C5A N1A 179.47(9)
C2A C1A C5A C6A -1.77(18)
C2A C1A C18A N2A 179.47(9)
C2A C1A C18A C19A 3.42(17)
C2A C3A C4A F5A 50.25(15)
C2A C3A C4A F6A 170.40(10)
C2A C3A C4A F7A -70.78(14)
C5A N1A C8A C7A -1.13(12)
C5A N1A C8A C9A 176.23(15)
C5A N1A B1A F8A 138.07(11)
C5A N1A B1A F9A -100.85(12)
C5A N1A B1A N2A 17.96(14)
C5A C1A C2A F1A -31.81(14)
C5A C1A C2A F2A -150.11(10)
C5A C1A C2A C3A 88.71(12)
C5A C1A C18A N2A 2.05(16)
C5A C1A C18A C19A -174.00(11)
C5A C6A C7A O1A -176.46(14)
C5A C6A C7A C8A -0.07(13)
C6A C7A C8A N1A 0.77(14)
C6A C7A C8A C9A -177.58(10)
C7A O1A C10A C9A 0.82(12)
C7A O1A C10A C11A -176.47(10)
C7A C8A C9A C10A 0.59(12)
C8A N1A C5A C1A -179.90(10)
C8A N1A C5A C6A 1.11(12)
C8A N1A B1A F8A -52.55(15)
C8A N1A B1A F9A 68.53(14)
C8A N1A B1A N2A -172.66(10)
C8A C9A C10A O1A -0.88(13)
C8A C9A C10A C11A 175.86(12)
C9A C10A C11A C12A 179.98(12)
C9A C10A C11A C16A -1.18(19)
C10A O1A C7A C6A 175.99(15)
C10A O1A C7A C8A -0.40(12)
C10A C11A C12A C13A 176.79(11)
C10A C11A C16A C15A -177.41(11)
C11A C12A C13A C14A 0.39(18)
C12A C11A C16A C15A 1.46(17)
C12A C13A C14A O2A -178.22(11)
C12A C13A C14A C15A 1.92(18)
C13A C14A C15A C16A -2.52(18)
C14A C15A C16A C11A 0.81(18)
C16A C11A C12A C13A -2.07(18)
C17A O2A C14A C13A 1.25(17)
C17A O2A C14A C15A -178.88(10)
C18A N2A C21A C20A -0.36(12)
C18A N2A C21A C22A 178.43(14)
C18A N2A B1A F8A -138.67(10)
C18A N2A B1A F9A 99.38(12)
C18A N2A B1A N1A -18.93(14)
C18A C1A C2A F1A 150.72(10)
C18A C1A C2A F2A 32.41(14)
C18A C1A C2A C3A -88.76(12)
C18A C1A C5A N1A -3.11(16)
C18A C1A C5A C6A 175.64(11)
C18A C19A C20A O3A -178.50(13)
C18A C19A C20A C21A 0.53(12)
C19A C20A C21A N2A -0.12(13)
C19A C20A C21A C22A -179.37(9)
C20A O3A C23A C22A -0.04(12)
C20A O3A C23A C24A -179.18(9)
C20A C21A C22A C23A 0.03(12)
C21A N2A C18A C1A -176.08(10)
C21A N2A C18A C19A 0.70(12)
C21A N2A B1A F8A 49.88(15)
C21A N2A B1A F9A -72.07(14)
C21A N2A B1A N1A 169.61(10)
C21A C22A C23A O3A 0.01(12)
C21A C22A C23A C24A 178.93(11)
C22A C23A C24A C25A -177.05(11)
C22A C23A C24A C29A 1.66(19)
C23A O3A C20A C19A 179.09(13)
C23A O3A C20A C21A 0.06(11)
C23A C24A C25A C26A 178.44(10)
C23A C24A C29A C28A -178.42(10)
C24A C25A C26A C27A -0.10(17)
C25A C24A C29A C28A 0.30(16)
C25A C26A C27A O4A -179.15(11)
C25A C26A C27A C28A 0.51(17)
C26A C27A C28A C29A -0.51(17)
C27A C28A C29A C24A 0.10(17)
C29A C24A C25A C26A -0.30(17)
C30A O4A C27A C26A 2.22(17)
C30A O4A C27A C28A -177.46(11)
B1A N1A C5A C1A -8.76(16)
B1A N1A C5A C6A 172.24(10)
B1A N1A C8A C7A -172.24(10)
B1A N1A C8A C9A 5.1(2)
B1A N2A C18A C1A 10.94(16)
B1A N2A C18A C19A -172.28(10)
B1A N2A C21A C20A 172.41(10)
B1A N2A C21A C22A -8.8(2)
F1B C2B C3B F3B 49.91(11)
F1B C2B C3B F4B 168.29(9)
F1B C2B C3B C4B -71.14(12)
F2B C2B C3B F3B 162.47(9)
F2B C2B C3B F4B -79.15(11)
F2B C2B C3B C4B 41.42(13)
F3B C3B C4B F5B -71.88(14)
F3B C3B C4B F6B 48.18(14)
F3B C3B C4B F7B 167.23(10)
F4B C3B C4B F5B 172.15(11)
F4B C3B C4B F6B -67.79(13)
F4B C3B C4B F7B 51.26(14)
O1B C7B C8B N1B 178.43(9)
O1B C7B C8B C9B -0.51(13)
O1B C10B C11B C12B 13.29(16)
O1B C10B C11B C16B -168.54(11)
O2B C14B C15B C16B 179.57(11)
O3B C20B C21B N2B 179.40(9)
O3B C20B C21B C22B 0.30(12)
O3B C23B C24B C25B 3.17(15)
O3B C23B C24B C29B -177.58(9)
O4B C27B C28B C29B -179.46(10)
N1B C5B C6B C7B -0.49(13)
N1B C8B C9B C10B -177.72(15)
N2B C18B C19B C20B -0.49(12)
N2B C21B C22B C23B -178.46(15)
C1B C2B C3B F3B -73.71(12)
C1B C2B C3B F4B 44.67(13)
C1B C2B C3B C4B 165.24(10)
C1B C5B C6B C7B -179.67(11)
C1B C18B C19B C20B 176.81(11)
C2B C1B C5B N1B -177.07(9)
C2B C1B C5B C6B 2.04(18)
C2B C1B C18B N2B 176.46(9)
C2B C1B C18B C19B -0.63(17)
C2B C3B C4B F5B 49.69(16)
C2B C3B C4B F6B 169.75(10)
C2B C3B C4B F7B -71.20(14)
C5B N1B C8B C7B -0.08(12)
C5B N1B C8B C9B 178.21(15)
C5B N1B B1B F8B 130.29(11)
C5B N1B B1B F9B -109.04(12)
C5B N1B B1B N2B 10.26(15)
C5B C1B C2B F1B -31.05(14)
C5B C1B C2B F2B -149.63(10)
C5B C1B C2B C3B 89.11(12)
C5B C1B C18B N2B 0.18(16)
C5B C1B C18B C19B -176.91(11)
C5B C6B C7B O1B -177.67(14)
C5B C6B C7B C8B 0.44(13)
C6B C7B C8B N1B -0.24(14)
C6B C7B C8B C9B -179.17(10)
C7B O1B C10B C9B 0.20(13)
C7B O1B C10B C11B -178.80(10)
C7B C8B C9B C10B 0.59(13)
C8B N1B C5B C1B 179.65(10)
C8B N1B C5B C6B 0.36(12)
C8B N1B B1B F8B -55.82(15)
C8B N1B B1B F9B 64.85(14)
C8B N1B B1B N2B -175.85(10)
C8B C9B C10B O1B -0.50(13)
C8B C9B C10B C11B 178.30(12)
C9B C10B C11B C12B -165.48(13)
C9B C10B C11B C16B 12.7(2)
C10B O1B C7B C6B 178.30(15)
C10B O1B C7B C8B 0.20(12)
C10B C11B C12B C13B 179.96(11)
C10B C11B C16B C15B -178.97(11)
C11B C12B C13B C14B -1.31(19)
C12B C11B C16B C15B -0.76(18)
C12B C13B C14B O2B -178.42(11)
C12B C13B C14B C15B -0.17(18)
C13B C14B C15B C16B 1.17(18)
C14B C15B C16B C11B -0.70(19)
C16B C11B C12B C13B 1.77(18)
C17B O2B C14B C13B -10.02(17)
C17B O2B C14B C15B 171.66(11)
C18B N2B C21B C20B -0.55(12)
C18B N2B C21B C22B 177.99(15)
C18B N2B B1B F8B -130.25(11)
C18B N2B B1B F9B 107.78(12)
C18B N2B B1B N1B -10.82(14)
C18B C1B C2B F1B 152.59(10)
C18B C1B C2B F2B 34.01(14)
C18B C1B C2B C3B -87.25(12)
C18B C1B C5B N1B -0.81(16)
C18B C1B C5B C6B 178.31(11)
C18B C19B C20B O3B -178.65(13)
C18B C19B C20B C21B 0.15(12)
C19B C20B C21B N2B 0.26(13)
C19B C20B C21B C22B -178.84(9)
C20B O3B C23B C22B 0.63(12)
C20B O3B C23B C24B -179.02(9)
C20B C21B C22B C23B 0.09(12)
C21B N2B C18B C1B -176.96(10)
C21B N2B C18B C19B 0.66(12)
C21B N2B B1B F8B 54.29(15)
C21B N2B B1B F9B -67.67(14)
C21B N2B B1B N1B 173.72(10)
C21B C22B C23B O3B -0.45(12)
C21B C22B C23B C24B 179.11(12)
C22B C23B C24B C25B -176.38(12)
C22B C23B C24B C29B 2.86(19)
C23B O3B C20B C19B 178.25(13)
C23B O3B C20B C21B -0.55(12)
C23B C24B C25B C26B -179.92(10)
C23B C24B C29B C28B -179.81(10)
C24B C25B C26B C27B -0.33(18)
C25B C24B C29B C28B -0.56(16)
C25B C26B C27B O4B 179.71(10)
C25B C26B C27B C28B -0.42(17)
C26B C27B C28B C29B 0.66(17)
C27B C28B C29B C24B -0.17(17)
C29B C24B C25B C26B 0.81(17)
C30B O4B C27B C26B -1.02(16)
C30B O4B C27B C28B 179.10(10)
B1B N1B C5B C1B -5.49(17)
B1B N1B C5B C6B 175.22(10)
B1B N1B C8B C7B -175.02(10)
B1B N1B C8B C9B 3.3(2)
B1B N2B C18B C1B 6.79(16)
B1B N2B C18B C19B -175.58(10)
B1B N2B C21B C20B 175.64(10)
B1B N2B C21B C22B -5.8(2)

loop_
_exptl_oxdiff_crystal_face_indexfrac_h
_exptl_oxdiff_crystal_face_indexfrac_k
_exptl_oxdiff_crystal_face_indexfrac_l
_exptl_oxdiff_crystal_face_x
_exptl_oxdiff_crystal_face_y
_exptl_oxdiff_crystal_face_z
-0.0001 0.9993 0.0014 -0.0342 0.0923 0.0290
0.0001 -0.9993 -0.0014 0.0342 -0.0923 -0.0290
6.9958 2.9986 -3.9931 -0.1259 0.0942 0.9968
-6.9958 -2.9986 3.9931 0.1259 -0.0942 -0.9968
0.0003 -0.0018 0.9996 -0.0912 -0.0174 -0.0169
-0.0003 0.0018 -0.9996 0.0912 0.0174 0.0169
